data_7234522
loop_
_publ_author_name
'Shiv Kumar'
'Deepak Kumar'
'Yogesh Patil'
'Satish Patil'

_publ_section_title
;
 Fluoranthene derivatives as blue fluorescent materials for non-doped
 organic light-emitting diodes
;
_journal_name_full 'Journal of Materials Chemistry C'
_journal_page_first 193
_journal_page_last 200
_journal_paper_doi 10.1039/C5TC02926K
_journal_volume 4
_journal_year 2016
_chemical_formula_moiety 'C40 H34 O'
_chemical_formula_sum 'C40 H34 O'
_chemical_formula_weight 530.67
_space_group_IT_number 2
_space_group_name_Hall '-P 1'
_space_group_name_H-M_alt 'P -1'
_symmetry_cell_setting triclinic
_symmetry_Int_Tables_number 2
_symmetry_space_group_name_Hall '-P 1'
_symmetry_space_group_name_H-M 'P -1'
_atom_sites_solution_hydrogens geom
_atom_sites_solution_primary direct
_atom_sites_solution_secondary difmap
_cell_angle_alpha 65.985(4)
_cell_angle_beta 69.792(4)
_cell_angle_gamma 64.799(4)
_cell_formula_units_Z 2
_cell_length_a 10.6612(5)
_cell_length_b 12.3458(5)
_cell_length_c 13.5451(5)
_cell_measurement_reflns_used 2300
_cell_measurement_temperature 110(2)
_cell_measurement_theta_max 19.5
_cell_measurement_theta_min 2.1
_cell_volume 1441.18(12)
_computing_cell_refinement 'Oxford Xcalibur'
_computing_data_collection 'Oxford Xcalibur (Mova) diffractometer '
_computing_data_reduction 'Oxford Xcalibur'
_computing_molecular_graphics ORTEP-III
_computing_publication_material WinGx1.80.05
_computing_structure_refinement 'SHELXL-97 (Sheldrick, 2008)'
_computing_structure_solution Shelxs-97
_diffrn_ambient_temperature 110(2)
_diffrn_measured_fraction_theta_full 0.990
_diffrn_measured_fraction_theta_max 0.990
_diffrn_measurement_device_type 'Oxford Xcalibur (Mova) diffractometer '
_diffrn_measurement_method '\f and \w scans'
_diffrn_radiation_monochromator graphite
_diffrn_radiation_source 'fine-focus sealed tube'
_diffrn_radiation_type MoK\a
_diffrn_radiation_wavelength 0.71073
_diffrn_reflns_av_R_equivalents 0.0399
_diffrn_reflns_av_sigmaI/netI 0.0298
_diffrn_reflns_limit_h_max 13
_diffrn_reflns_limit_h_min -13
_diffrn_reflns_limit_k_max 15
_diffrn_reflns_limit_k_min -15
_diffrn_reflns_limit_l_max 16
_diffrn_reflns_limit_l_min -16
_diffrn_reflns_number 23110
_diffrn_reflns_theta_full 26.00
_diffrn_reflns_theta_max 26.00
_diffrn_reflns_theta_min 2.36
_exptl_absorpt_coefficient_mu 0.071
_exptl_absorpt_correction_T_max 0.9957
_exptl_absorpt_correction_T_min 0.9929
_exptl_absorpt_correction_type empirical
_exptl_absorpt_process_details sadabs
_exptl_crystal_density_diffrn 1.223
_exptl_crystal_density_method 'not measured'
_exptl_crystal_description rectangular
_exptl_crystal_F_000 564
_exptl_crystal_size_max 0.10
_exptl_crystal_size_mid 0.08
_exptl_crystal_size_min 0.06
_refine_diff_density_max 0.247
_refine_diff_density_min -0.193
_refine_diff_density_rms 0.036
_refine_ls_extinction_method none
_refine_ls_goodness_of_fit_ref 1.070
_refine_ls_hydrogen_treatment mixed
_refine_ls_matrix_type full
_refine_ls_number_parameters 422
_refine_ls_number_reflns 5603
_refine_ls_number_restraints 0
_refine_ls_restrained_S_all 1.070
_refine_ls_R_factor_all 0.0510
_refine_ls_R_factor_gt 0.0435
_refine_ls_shift/su_max 0.008
_refine_ls_shift/su_mean 0.002
_refine_ls_structure_factor_coef Fsqd
_refine_ls_weighting_details 'calc w=1/[\s^2^(Fo^2^)+(0.0460P)^2^+0.4859P] where P=(Fo^2^+2Fc^2^)/3'
_refine_ls_weighting_scheme calc
_refine_ls_wR_factor_gt 0.1067
_refine_ls_wR_factor_ref 0.1134
_reflns_number_gt 4793
_reflns_number_total 5603
_reflns_threshold_expression >2\s(I)
_cod_data_source_file J-Mater-Chem-C-2016-4-193.cif
_cod_data_source_block dpm-7
_cod_depositor_comments
;
The following automatic conversions were performed:

data item '_symmetry_cell_setting' value 'Triclinic' was changed to
'triclinic' in accordance with the built-in table derived from the
CIF Core dictionary named 'cif_core.dic' version 2.4.5 last updated
on 2014-11-21.

Automatic conversion script
Id: cif_fix_values 6909 2019-04-08 15:41:33Z antanas 
;
_cod_original_cell_volume 1441.18(10)
_cod_database_code 7234522

loop_
_symmetry_equiv_pos_as_xyz
'x, y, z'
'-x, -y, -z'

loop_
_atom_site_label
_atom_site_type_symbol
_atom_site_fract_x
_atom_site_fract_y
_atom_site_fract_z
_atom_site_U_iso_or_equiv
_atom_site_adp_type
_atom_site_occupancy
_atom_site_symmetry_multiplicity
_atom_site_calc_flag
_atom_site_refinement_flags
_atom_site_disorder_assembly
_atom_site_disorder_group
C1 C 0.16277(15) 0.29398(12) 1.31825(11) 0.0234(3) Uani 1 1 d . . .
C2 C 0.17439(15) 0.26905(13) 1.22168(11) 0.0234(3) Uani 1 1 d . . .
C3 C 0.14974(15) 0.16278(13) 1.23382(12) 0.0258(3) Uani 1 1 d . . .
H3 H 0.1554 0.1434 1.1710 0.031 Uiso 1 1 calc R . .
C4 C 0.11577(16) 0.08325(13) 1.34193(13) 0.0292(3) Uani 1 1 d . . .
H4 H 0.1007 0.0092 1.3503 0.035 Uiso 1 1 calc R . .
C5 C 0.10374(16) 0.10876(13) 1.43502(12) 0.0281(3) Uani 1 1 d . . .
H5 H 0.0796 0.0533 1.5060 0.034 Uiso 1 1 calc R . .
C6 C 0.12724(15) 0.21770(13) 1.42565(12) 0.0260(3) Uani 1 1 d . . .
C7 C 0.11646(16) 0.25882(14) 1.51301(12) 0.0286(3) Uani 1 1 d . . .
H7 H 0.0927 0.2107 1.5877 0.034 Uiso 1 1 calc R . .
C8 C 0.14055(16) 0.36839(14) 1.48907(12) 0.0282(3) Uani 1 1 d . . .
H8 H 0.1317 0.3949 1.5486 0.034 Uiso 1 1 calc R . .
C9 C 0.17805(16) 0.44391(13) 1.37941(12) 0.0261(3) Uani 1 1 d . . .
H9 H 0.1944 0.5190 1.3660 0.031 Uiso 1 1 calc R . .
C10 C 0.19030(15) 0.40624(13) 1.29275(11) 0.0233(3) Uani 1 1 d . . .
C11 C 0.22129(14) 0.45726(12) 1.17025(11) 0.0224(3) Uani 1 1 d . . .
C12 C 0.21053(14) 0.37381(12) 1.12747(11) 0.0224(3) Uani 1 1 d . . .
C13 C 0.22606(15) 0.40254(13) 1.01383(11) 0.0228(3) Uani 1 1 d . . .
C14 C 0.24739(15) 0.51642(13) 0.94640(11) 0.0250(3) Uani 1 1 d . . .
H14 H 0.2529 0.5397 0.8694 0.030 Uiso 1 1 calc R . .
C15 C 0.26098(15) 0.59776(13) 0.98626(11) 0.0236(3) Uani 1 1 d . . .
C16 C 0.25039(15) 0.56772(12) 1.10055(11) 0.0226(3) Uani 1 1 d . . .
C17 C 0.27008(15) 0.65262(13) 1.14295(11) 0.0241(3) Uani 1 1 d . . .
C18 C 0.38479(16) 0.61101(14) 1.19189(12) 0.0283(3) Uani 1 1 d . . .
H18 H 0.4469 0.5265 1.2027 0.034 Uiso 1 1 calc R . .
C19 C 0.40926(18) 0.69182(15) 1.22503(13) 0.0335(4) Uani 1 1 d . . .
H19 H 0.4881 0.6627 1.2577 0.040 Uiso 1 1 calc R . .
C20 C 0.31838(19) 0.81499(15) 1.21029(13) 0.0368(4) Uani 1 1 d . . .
H20 H 0.3350 0.8706 1.2326 0.044 Uiso 1 1 calc R . .
C21 C 0.20337(19) 0.85670(15) 1.16299(13) 0.0354(4) Uani 1 1 d . . .
H21 H 0.1405 0.9408 1.1538 0.043 Uiso 1 1 calc R . .
C22 C 0.17931(17) 0.77664(13) 1.12895(12) 0.0291(3) Uani 1 1 d . . .
H22 H 0.1006 0.8064 1.0959 0.035 Uiso 1 1 calc R . .
C23 C 0.22252(15) 0.31962(13) 0.96050(11) 0.0247(3) Uani 1 1 d . . .
C24 C 0.31435(17) 0.19584(14) 0.97627(12) 0.0305(3) Uani 1 1 d . . .
H24 H 0.3778 0.1618 1.0246 0.037 Uiso 1 1 calc R . .
C25 C 0.31391(19) 0.12174(15) 0.92192(14) 0.0378(4) Uani 1 1 d . . .
H25 H 0.3755 0.0370 0.9344 0.045 Uiso 1 1 calc R . .
C26 C 0.22376(19) 0.17146(16) 0.84963(15) 0.0406(4) Uani 1 1 d . . .
H26 H 0.2237 0.1209 0.8123 0.049 Uiso 1 1 calc R . .
C27 C 0.13355(18) 0.29503(16) 0.83170(14) 0.0370(4) Uani 1 1 d . . .
H27 H 0.0723 0.3294 0.7816 0.044 Uiso 1 1 calc R . .
C28 C 0.13277(16) 0.36848(14) 0.88707(12) 0.0287(3) Uani 1 1 d . . .
H28 H 0.0704 0.4530 0.8748 0.034 Uiso 1 1 calc R . .
C29 C 0.28986(15) 0.71337(13) 0.90256(11) 0.0236(3) Uani 1 1 d . . .
C30 C 0.19447(16) 0.79892(13) 0.83428(12) 0.0273(3) Uani 1 1 d . . .
H30 H 0.1082 0.7861 0.8454 0.033 Uiso 1 1 calc R . .
C31 C 0.22288(16) 0.90196(13) 0.75079(12) 0.0273(3) Uani 1 1 d . . .
H31 H 0.1554 0.9601 0.7063 0.033 Uiso 1 1 calc R . .
C32 C 0.35029(15) 0.92067(13) 0.73169(11) 0.0242(3) Uani 1 1 d . . .
C33 C 0.44688(16) 0.83692(13) 0.79898(12) 0.0265(3) Uani 1 1 d . . .
H33 H 0.5337 0.8492 0.7870 0.032 Uiso 1 1 calc R . .
C34 C 0.41524(16) 0.73472(13) 0.88417(12) 0.0264(3) Uani 1 1 d . . .
H34 H 0.4808 0.6784 0.9307 0.032 Uiso 1 1 calc R . .
C36 C 0.49841(16) 1.04900(14) 0.62206(12) 0.0280(3) Uani 1 1 d . . .
C37 C 0.48661(17) 1.17360(14) 0.53201(13) 0.0288(3) Uani 1 1 d . . .
C38 C 0.61868(17) 1.20951(14) 0.49726(13) 0.0293(3) Uani 1 1 d . . .
C39 C 0.60697(18) 1.33483(14) 0.40504(13) 0.0308(3) Uani 1 1 d . . .
C40 C 0.73794(18) 1.37431(16) 0.36924(13) 0.0334(4) Uani 1 1 d . . .
C41 C 0.7657(2) 1.40167(19) 0.45714(16) 0.0425(4) Uani 1 1 d . . .
O35 O 0.36908(11) 1.02430(9) 0.64557(8) 0.0279(2) Uani 1 1 d . . .
H36A H 0.5107(18) 1.0514(15) 0.6917(14) 0.035(4) Uiso 1 1 d . . .
H40B H 0.825(2) 1.3063(18) 0.3448(15) 0.047(5) Uiso 1 1 d . . .
H36B H 0.5812(18) 0.9791(15) 0.5985(13) 0.030(4) Uiso 1 1 d . . .
H39A H 0.5221(19) 1.4019(16) 0.4311(14) 0.033(4) Uiso 1 1 d . . .
H38B H 0.7058(19) 1.1406(16) 0.4711(14) 0.037(5) Uiso 1 1 d . . .
H37B H 0.404(2) 1.2376(17) 0.5604(15) 0.042(5) Uiso 1 1 d . . .
H38A H 0.6393(19) 1.2123(16) 0.5638(15) 0.038(5) Uiso 1 1 d . . .
H37A H 0.4673(19) 1.1688(16) 0.4671(15) 0.039(5) Uiso 1 1 d . . .
H40A H 0.725(2) 1.4569(18) 0.3071(16) 0.049(5) Uiso 1 1 d . . .
H39B H 0.5871(18) 1.3273(16) 0.3409(15) 0.038(5) Uiso 1 1 d . . .
H41B H 0.852(2) 1.4332(19) 0.4266(17) 0.057(6) Uiso 1 1 d . . .
H41C H 0.782(2) 1.318(2) 0.5271(18) 0.062(6) Uiso 1 1 d . . .
H41A H 0.678(3) 1.477(2) 0.4797(19) 0.076(7) Uiso 1 1 d . . .

loop_
_atom_site_aniso_label
_atom_site_aniso_U_11
_atom_site_aniso_U_22
_atom_site_aniso_U_33
_atom_site_aniso_U_23
_atom_site_aniso_U_13
_atom_site_aniso_U_12
C1 0.0218(7) 0.0192(7) 0.0275(7) -0.0066(5) -0.0061(5) -0.0051(5)
C2 0.0212(7) 0.0200(7) 0.0278(7) -0.0074(6) -0.0052(5) -0.0056(6)
C3 0.0253(7) 0.0221(7) 0.0313(7) -0.0096(6) -0.0052(6) -0.0081(6)
C4 0.0287(8) 0.0210(7) 0.0373(8) -0.0079(6) -0.0044(6) -0.0107(6)
C5 0.0275(8) 0.0216(7) 0.0299(7) -0.0023(6) -0.0049(6) -0.0094(6)
C6 0.0236(7) 0.0220(7) 0.0283(7) -0.0050(6) -0.0054(6) -0.0064(6)
C7 0.0289(8) 0.0278(7) 0.0248(7) -0.0030(6) -0.0066(6) -0.0094(6)
C8 0.0297(8) 0.0292(8) 0.0260(7) -0.0093(6) -0.0071(6) -0.0085(6)
C9 0.0284(8) 0.0227(7) 0.0287(7) -0.0076(6) -0.0077(6) -0.0089(6)
C10 0.0220(7) 0.0196(7) 0.0264(7) -0.0056(5) -0.0064(5) -0.0056(5)
C11 0.0225(7) 0.0199(7) 0.0255(7) -0.0081(5) -0.0060(5) -0.0059(5)
C12 0.0210(7) 0.0186(6) 0.0274(7) -0.0074(5) -0.0058(5) -0.0056(5)
C13 0.0222(7) 0.0212(7) 0.0266(7) -0.0087(6) -0.0054(5) -0.0071(5)
C14 0.0285(8) 0.0231(7) 0.0242(7) -0.0072(6) -0.0059(6) -0.0091(6)
C15 0.0235(7) 0.0206(7) 0.0270(7) -0.0074(6) -0.0055(5) -0.0073(6)
C16 0.0224(7) 0.0197(7) 0.0264(7) -0.0073(5) -0.0061(5) -0.0067(5)
C17 0.0299(8) 0.0219(7) 0.0221(7) -0.0060(5) -0.0032(6) -0.0126(6)
C18 0.0314(8) 0.0274(7) 0.0283(7) -0.0082(6) -0.0062(6) -0.0119(6)
C19 0.0376(9) 0.0401(9) 0.0322(8) -0.0118(7) -0.0088(7) -0.0195(7)
C20 0.0525(11) 0.0362(9) 0.0353(8) -0.0152(7) -0.0063(7) -0.0253(8)
C21 0.0467(10) 0.0239(8) 0.0395(9) -0.0128(7) -0.0085(7) -0.0126(7)
C22 0.0341(8) 0.0242(7) 0.0311(8) -0.0083(6) -0.0081(6) -0.0105(6)
C23 0.0269(7) 0.0241(7) 0.0251(7) -0.0098(6) -0.0007(6) -0.0119(6)
C24 0.0331(8) 0.0255(7) 0.0331(8) -0.0112(6) -0.0058(6) -0.0087(6)
C25 0.0420(10) 0.0269(8) 0.0448(9) -0.0190(7) -0.0006(7) -0.0106(7)
C26 0.0463(10) 0.0428(10) 0.0475(10) -0.0302(8) -0.0011(8) -0.0193(8)
C27 0.0375(9) 0.0447(10) 0.0391(9) -0.0210(8) -0.0064(7) -0.0165(8)
C28 0.0281(8) 0.0286(8) 0.0329(8) -0.0137(6) -0.0041(6) -0.0104(6)
C29 0.0278(8) 0.0207(7) 0.0238(7) -0.0088(5) -0.0047(6) -0.0080(6)
C30 0.0283(8) 0.0258(7) 0.0312(7) -0.0069(6) -0.0078(6) -0.0124(6)
C31 0.0292(8) 0.0233(7) 0.0302(7) -0.0047(6) -0.0124(6) -0.0081(6)
C32 0.0296(8) 0.0205(7) 0.0234(7) -0.0074(5) -0.0033(6) -0.0101(6)
C33 0.0258(8) 0.0243(7) 0.0303(7) -0.0067(6) -0.0064(6) -0.0103(6)
C34 0.0265(8) 0.0237(7) 0.0277(7) -0.0060(6) -0.0078(6) -0.0073(6)
C36 0.0273(8) 0.0266(8) 0.0299(8) -0.0049(6) -0.0054(6) -0.0128(6)
C37 0.0320(8) 0.0252(7) 0.0291(8) -0.0051(6) -0.0069(6) -0.0119(7)
C38 0.0325(9) 0.0260(8) 0.0297(8) -0.0046(6) -0.0082(6) -0.0124(7)
C39 0.0346(9) 0.0250(8) 0.0310(8) -0.0051(6) -0.0076(7) -0.0110(7)
C40 0.0376(9) 0.0305(8) 0.0329(8) -0.0094(7) -0.0027(7) -0.0160(7)
C41 0.0415(10) 0.0496(11) 0.0480(10) -0.0243(9) -0.0033(8) -0.0214(9)
O35 0.0300(6) 0.0241(5) 0.0292(5) -0.0021(4) -0.0080(4) -0.0129(4)

loop_
_atom_type_symbol
_atom_type_description
_atom_type_scat_dispersion_real
_atom_type_scat_dispersion_imag
_atom_type_scat_source
C C 0.0033 0.0016 'International Tables Vol C Tables 4.2.6.8 and 6.1.1.4'
H H 0.0000 0.0000 'International Tables Vol C Tables 4.2.6.8 and 6.1.1.4'
O O 0.0106 0.0060 'International Tables Vol C Tables 4.2.6.8 and 6.1.1.4'

loop_
_geom_angle_atom_site_label_1
_geom_angle_atom_site_label_2
_geom_angle_atom_site_label_3
_geom_angle
_geom_angle_site_symmetry_1
_geom_angle_site_symmetry_3
C6 C1 C2 124.03(13) . .
C6 C1 C10 124.18(13) . .
C2 C1 C10 111.79(12) . .
C3 C2 C1 118.24(13) . .
C3 C2 C12 135.70(13) . .
C1 C2 C12 106.05(11) . .
C2 C3 C4 118.58(13) . .
C2 C3 H3 120.7 . .
C4 C3 H3 120.7 . .
C5 C4 C3 122.71(13) . .
C5 C4 H4 118.6 . .
C3 C4 H4 118.6 . .
C4 C5 C6 120.23(13) . .
C4 C5 H5 119.9 . .
C6 C5 H5 119.9 . .
C1 C6 C5 116.20(13) . .
C1 C6 C7 116.49(13) . .
C5 C6 C7 127.30(13) . .
C8 C7 C6 119.69(13) . .
C8 C7 H7 120.2 . .
C6 C7 H7 120.2 . .
C7 C8 C9 122.99(14) . .
C7 C8 H8 118.5 . .
C9 C8 H8 118.5 . .
C10 C9 C8 118.77(13) . .
C10 C9 H9 120.6 . .
C8 C9 H9 120.6 . .
C9 C10 C1 117.85(13) . .
C9 C10 C11 135.98(13) . .
C1 C10 C11 106.11(12) . .
C16 C11 C12 121.56(12) . .
C16 C11 C10 130.68(12) . .
C12 C11 C10 107.71(11) . .
C13 C12 C11 120.29(12) . .
C13 C12 C2 131.26(12) . .
C11 C12 C2 108.34(11) . .
C14 C13 C12 117.16(12) . .
C14 C13 C23 118.33(12) . .
C12 C13 C23 124.50(12) . .
C15 C14 C13 123.34(13) . .
C15 C14 H14 118.3 . .
C13 C14 H14 118.3 . .
C14 C15 C16 120.00(12) . .
C14 C15 C29 116.74(12) . .
C16 C15 C29 123.25(12) . .
C11 C16 C15 117.50(12) . .
C11 C16 C17 122.45(12) . .
C15 C16 C17 120.05(12) . .
C22 C17 C18 118.74(13) . .
C22 C17 C16 120.85(13) . .
C18 C17 C16 120.31(13) . .
C19 C18 C17 120.73(14) . .
C19 C18 H18 119.6 . .
C17 C18 H18 119.6 . .
C20 C19 C18 119.89(15) . .
C20 C19 H19 120.1 . .
C18 C19 H19 120.1 . .
C21 C20 C19 119.78(14) . .
C21 C20 H20 120.1 . .
C19 C20 H20 120.1 . .
C20 C21 C22 120.49(15) . .
C20 C21 H21 119.8 . .
C22 C21 H21 119.8 . .
C21 C22 C17 120.35(14) . .
C21 C22 H22 119.8 . .
C17 C22 H22 119.8 . .
C24 C23 C28 118.66(13) . .
C24 C23 C13 121.42(13) . .
C28 C23 C13 119.77(13) . .
C25 C24 C23 120.60(15) . .
C25 C24 H24 119.7 . .
C23 C24 H24 119.7 . .
C26 C25 C24 120.03(15) . .
C26 C25 H25 120.0 . .
C24 C25 H25 120.0 . .
C27 C26 C25 120.01(14) . .
C27 C26 H26 120.0 . .
C25 C26 H26 120.0 . .
C26 C27 C28 119.92(16) . .
C26 C27 H27 120.0 . .
C28 C27 H27 120.0 . .
C27 C28 C23 120.76(14) . .
C27 C28 H28 119.6 . .
C23 C28 H28 119.6 . .
C34 C29 C30 117.95(13) . .
C34 C29 C15 121.98(12) . .
C30 C29 C15 119.89(12) . .
C31 C30 C29 121.34(13) . .
C31 C30 H30 119.3 . .
C29 C30 H30 119.3 . .
C30 C31 C32 120.10(13) . .
C30 C31 H31 120.0 . .
C32 C31 H31 120.0 . .
O35 C32 C33 124.98(13) . .
O35 C32 C31 115.40(12) . .
C33 C32 C31 119.61(13) . .
C32 C33 C34 119.48(13) . .
C32 C33 H33 120.3 . .
C34 C33 H33 120.3 . .
C29 C34 C33 121.49(13) . .
C29 C34 H34 119.3 . .
C33 C34 H34 119.3 . .
O35 C36 C37 107.47(12) . .
O35 C36 H36A 108.9(10) . .
C37 C36 H36A 111.4(9) . .
O35 C36 H36B 109.7(9) . .
C37 C36 H36B 111.5(9) . .
H36A C36 H36B 107.8(13) . .
C36 C37 C38 112.83(13) . .
C36 C37 H37B 107.3(10) . .
C38 C37 H37B 110.0(10) . .
C36 C37 H37A 108.5(10) . .
C38 C37 H37A 110.0(10) . .
H37B C37 H37A 108.0(15) . .
C37 C38 C39 112.62(13) . .
C37 C38 H38B 110.2(10) . .
C39 C38 H38B 108.9(9) . .
C37 C38 H38A 109.8(10) . .
C39 C38 H38A 110.4(10) . .
H38B C38 H38A 104.7(14) . .
C38 C39 C40 113.80(13) . .
C38 C39 H39A 108.6(9) . .
C40 C39 H39A 108.9(10) . .
C38 C39 H39B 107.4(10) . .
C40 C39 H39B 111.1(10) . .
H39A C39 H39B 106.7(14) . .
C41 C40 C39 114.48(14) . .
C41 C40 H40B 108.4(11) . .
C39 C40 H40B 109.7(11) . .
C41 C40 H40A 103.2(11) . .
C39 C40 H40A 110.6(11) . .
H40B C40 H40A 110.2(15) . .
C40 C41 H41B 110.9(11) . .
C40 C41 H41C 108.6(11) . .
H41B C41 H41C 111.8(16) . .
C40 C41 H41A 108.9(13) . .
H41B C41 H41A 105.6(17) . .
H41C C41 H41A 110.9(17) . .
C32 O35 C36 118.01(11) . .

loop_
_geom_bond_atom_site_label_1
_geom_bond_atom_site_label_2
_geom_bond_distance
_geom_bond_site_symmetry_2
C1 C6 1.3981(19) .
C1 C2 1.4158(19) .
C1 C10 1.4188(19) .
C2 C3 1.3805(19) .
C2 C12 1.4802(19) .
C3 C4 1.416(2) .
C3 H3 0.9500 .
C4 C5 1.372(2) .
C4 H4 0.9500 .
C5 C6 1.419(2) .
C5 H5 0.9500 .
C6 C7 1.420(2) .
C7 C8 1.372(2) .
C7 H7 0.9500 .
C8 C9 1.420(2) .
C8 H8 0.9500 .
C9 C10 1.378(2) .
C9 H9 0.9500 .
C10 C11 1.4855(19) .
C11 C16 1.3991(19) .
C11 C12 1.4293(18) .
C12 C13 1.3972(19) .
C13 C14 1.3950(19) .
C13 C23 1.4915(18) .
C14 C15 1.3929(19) .
C14 H14 0.9500 .
C15 C16 1.4122(19) .
C15 C29 1.4944(19) .
C16 C17 1.4944(18) .
C17 C22 1.395(2) .
C17 C18 1.395(2) .
C18 C19 1.390(2) .
C18 H18 0.9500 .
C19 C20 1.387(2) .
C19 H19 0.9500 .
C20 C21 1.384(2) .
C20 H20 0.9500 .
C21 C22 1.387(2) .
C21 H21 0.9500 .
C22 H22 0.9500 .
C23 C24 1.394(2) .
C23 C28 1.395(2) .
C24 C25 1.390(2) .
C24 H24 0.9500 .
C25 C26 1.385(3) .
C25 H25 0.9500 .
C26 C27 1.386(2) .
C26 H26 0.9500 .
C27 C28 1.388(2) .
C27 H27 0.9500 .
C28 H28 0.9500 .
C29 C34 1.391(2) .
C29 C30 1.395(2) .
C30 C31 1.382(2) .
C30 H30 0.9500 .
C31 C32 1.393(2) .
C31 H31 0.9500 .
C32 O35 1.3710(16) .
C32 C33 1.391(2) .
C33 C34 1.3949(19) .
C33 H33 0.9500 .
C34 H34 0.9500 .
C36 O35 1.4392(17) .
C36 C37 1.511(2) .
C36 H36A 1.010(17) .
C36 H36B 1.003(17) .
C37 C38 1.518(2) .
C37 H37B 0.983(19) .
C37 H37A 0.998(18) .
C38 C39 1.530(2) .
C38 H38B 1.028(18) .
C38 H38A 1.015(18) .
C39 C40 1.530(2) .
C39 H39A 1.004(18) .
C39 H39B 1.010(18) .
C40 C41 1.508(2) .
C40 H40B 1.01(2) .
C40 H40A 1.015(19) .
C41 H41B 1.04(2) .
C41 H41C 1.08(2) .
C41 H41A 1.06(3) .

loop_
_geom_torsion_atom_site_label_1
_geom_torsion_atom_site_label_2
_geom_torsion_atom_site_label_3
_geom_torsion_atom_site_label_4
_geom_torsion
_geom_torsion_site_symmetry_1
_geom_torsion_site_symmetry_2
_geom_torsion_site_symmetry_3
_geom_torsion_site_symmetry_4
C6 C1 C2 C3 -0.2(2) . . . .
C10 C1 C2 C3 -179.72(13) . . . .
C6 C1 C2 C12 178.84(13) . . . .
C10 C1 C2 C12 -0.63(16) . . . .
C1 C2 C3 C4 -0.7(2) . . . .
C12 C2 C3 C4 -179.48(15) . . . .
C2 C3 C4 C5 1.3(2) . . . .
C3 C4 C5 C6 -0.8(2) . . . .
C2 C1 C6 C5 0.7(2) . . . .
C10 C1 C6 C5 -179.86(13) . . . .
C2 C1 C6 C7 -178.29(13) . . . .
C10 C1 C6 C7 1.1(2) . . . .
C4 C5 C6 C1 -0.2(2) . . . .
C4 C5 C6 C7 178.69(14) . . . .
C1 C6 C7 C8 0.0(2) . . . .
C5 C6 C7 C8 -178.85(15) . . . .
C6 C7 C8 C9 -0.8(2) . . . .
C7 C8 C9 C10 0.3(2) . . . .
C8 C9 C10 C1 0.8(2) . . . .
C8 C9 C10 C11 177.53(15) . . . .
C6 C1 C10 C9 -1.5(2) . . . .
C2 C1 C10 C9 177.93(13) . . . .
C6 C1 C10 C11 -179.20(13) . . . .
C2 C1 C10 C11 0.27(16) . . . .
C9 C10 C11 C16 0.4(3) . . . .
C1 C10 C11 C16 177.40(14) . . . .
C9 C10 C11 C12 -176.80(16) . . . .
C1 C10 C11 C12 0.22(15) . . . .
C16 C11 C12 C13 -1.4(2) . . . .
C10 C11 C12 C13 176.12(12) . . . .
C16 C11 C12 C2 -178.10(12) . . . .
C10 C11 C12 C2 -0.60(15) . . . .
C3 C2 C12 C13 3.4(3) . . . .
C1 C2 C12 C13 -175.47(14) . . . .
C3 C2 C12 C11 179.61(16) . . . .
C1 C2 C12 C11 0.76(15) . . . .
C11 C12 C13 C14 -2.1(2) . . . .
C2 C12 C13 C14 173.80(14) . . . .
C11 C12 C13 C23 177.43(13) . . . .
C2 C12 C13 C23 -6.7(2) . . . .
C12 C13 C14 C15 3.4(2) . . . .
C23 C13 C14 C15 -176.08(13) . . . .
C13 C14 C15 C16 -1.3(2) . . . .
C13 C14 C15 C29 177.35(13) . . . .
C12 C11 C16 C15 3.5(2) . . . .
C10 C11 C16 C15 -173.37(14) . . . .
C12 C11 C16 C17 -176.51(13) . . . .
C10 C11 C16 C17 6.6(2) . . . .
C14 C15 C16 C11 -2.2(2) . . . .
C29 C15 C16 C11 179.25(13) . . . .
C14 C15 C16 C17 177.82(13) . . . .
C29 C15 C16 C17 -0.8(2) . . . .
C11 C16 C17 C22 -118.38(16) . . . .
C15 C16 C17 C22 61.63(19) . . . .
C11 C16 C17 C18 65.23(19) . . . .
C15 C16 C17 C18 -114.76(15) . . . .
C22 C17 C18 C19 -0.7(2) . . . .
C16 C17 C18 C19 175.77(13) . . . .
C17 C18 C19 C20 0.5(2) . . . .
C18 C19 C20 C21 0.3(2) . . . .
C19 C20 C21 C22 -0.8(2) . . . .
C20 C21 C22 C17 0.6(2) . . . .
C18 C17 C22 C21 0.1(2) . . . .
C16 C17 C22 C21 -176.31(13) . . . .
C14 C13 C23 C24 123.36(15) . . . .
C12 C13 C23 C24 -56.1(2) . . . .
C14 C13 C23 C28 -52.10(19) . . . .
C12 C13 C23 C28 128.43(15) . . . .
C28 C23 C24 C25 -1.6(2) . . . .
C13 C23 C24 C25 -177.07(14) . . . .
C23 C24 C25 C26 1.3(2) . . . .
C24 C25 C26 C27 -0.2(3) . . . .
C25 C26 C27 C28 -0.6(3) . . . .
C26 C27 C28 C23 0.3(2) . . . .
C24 C23 C28 C27 0.7(2) . . . .
C13 C23 C28 C27 176.33(14) . . . .
C14 C15 C29 C34 -115.98(15) . . . .
C16 C15 C29 C34 62.64(19) . . . .
C14 C15 C29 C30 59.06(18) . . . .
C16 C15 C29 C30 -122.31(15) . . . .
C34 C29 C30 C31 0.0(2) . . . .
C15 C29 C30 C31 -175.27(13) . . . .
C29 C30 C31 C32 1.5(2) . . . .
C30 C31 C32 O35 178.76(12) . . . .
C30 C31 C32 C33 -1.7(2) . . . .
O35 C32 C33 C34 -179.99(13) . . . .
C31 C32 C33 C34 0.5(2) . . . .
C30 C29 C34 C33 -1.2(2) . . . .
C15 C29 C34 C33 173.95(13) . . . .
C32 C33 C34 C29 0.9(2) . . . .
O35 C36 C37 C38 -178.61(12) . . . .
C36 C37 C38 C39 179.23(13) . . . .
C37 C38 C39 C40 179.28(13) . . . .
C38 C39 C40 C41 -65.0(2) . . . .
C33 C32 O35 C36 0.2(2) . . . .
C31 C32 O35 C36 179.71(12) . . . .
C37 C36 O35 C32 -174.60(12) . . . .
